data_7701697
loop_
_publ_author_name
'Bidal, Yannick D.'
'Urbina-Blanco, C\'esar A'
'Poater, Albert'
'Cordes, David B.'
'Slawin, Alexandra M. Z.'
'Cavallo, Luigi'
'Cazin, Catherine S. J.'

_publ_section_title
;
 Electronic effects in mixed N-heterocyclic carbene/phosphite indenylidene
 ruthenium metathesis catalysts.
;
_journal_issue 30
_journal_name_full 'Dalton transactions (Cambridge, England : 2003)'
_journal_page_first 11326
_journal_page_last 11337
_journal_paper_doi 10.1039/c9dt01811e
_journal_volume 48
_journal_year 2019
_chemical_formula_moiety 'C31 H35 Cl2 O6 P Ru'
_chemical_formula_sum 'C31 H35 Cl2 O6 P Ru'
_chemical_formula_weight 706.56
_space_group_crystal_system trigonal
_space_group_IT_number 148
_space_group_name_Hall '-R 3'
_space_group_name_H-M_alt 'R -3 :H'
_atom_sites_solution_hydrogens geom
_atom_sites_solution_primary direct
_atom_sites_solution_secondary difmap
_audit_creation_date 2019-05-24
_audit_creation_method 'by CrystalStructure 4.3'
_audit_update_record
;
2019-05-29 deposited with the CCDC.	2019-06-26 downloaded from the CCDC.
;
_cell_angle_alpha 90.0000
_cell_angle_beta 90.0000
_cell_angle_gamma 120.0000
_cell_formula_units_Z 18
_cell_length_a 26.177(3)
_cell_length_b 26.177(3)
_cell_length_c 24.576(4)
_cell_measurement_reflns_used 15068
_cell_measurement_temperature 93
_cell_measurement_theta_max 25.35
_cell_measurement_theta_min 1.56
_cell_volume 14584(3)
_computing_cell_refinement 'CrystalClear-SM Expert 2.0 rc13'
_computing_data_collection 'CrystalClear-SM Expert 2.0 rc13 (Rigaku, 2009)'
_computing_data_reduction 'CrystalClear-SM Expert 2.0 rc13'
_computing_molecular_graphics 'CrystalStructure 4.3'
_computing_publication_material 'CrystalStructure 4.3 (Rigaku, 2018)'
_computing_structure_refinement 'SHELXL Version 2018/3 (Sheldrick, 2008)'
_computing_structure_solution 'SHELXS97 (Sheldrick, 2008)'
_diffrn_ambient_temperature 93
_diffrn_detector_area_resol_mean 14.629
_diffrn_measured_fraction_theta_full 0.999
_diffrn_measured_fraction_theta_max 0.999
_diffrn_measurement_device_type 'Rigaku Mercury70'
_diffrn_measurement_method \w
_diffrn_radiation_type 'Mo K\a'
_diffrn_radiation_wavelength 0.71075
_diffrn_reflns_av_R_equivalents 0.0523
_diffrn_reflns_av_unetI/netI 0.0648
_diffrn_reflns_Laue_measured_fraction_full 0.999
_diffrn_reflns_Laue_measured_fraction_max 0.999
_diffrn_reflns_limit_h_max 26
_diffrn_reflns_limit_h_min -31
_diffrn_reflns_limit_k_max 27
_diffrn_reflns_limit_k_min -31
_diffrn_reflns_limit_l_max 29
_diffrn_reflns_limit_l_min -26
_diffrn_reflns_number 30076
_diffrn_reflns_point_group_measured_fraction_full 0.999
_diffrn_reflns_point_group_measured_fraction_max 0.999
_diffrn_reflns_theta_full 25.242
_diffrn_reflns_theta_max 25.341
_diffrn_reflns_theta_min 1.556
_diffrn_standards_number 0
_exptl_absorpt_coefficient_mu 0.738
_exptl_absorpt_correction_T_max 0.950
_exptl_absorpt_correction_T_min 0.752
_exptl_absorpt_correction_type multi-scan
_exptl_absorpt_process_details 'REQAB (Rigaku, 1998)'
_exptl_crystal_colour orange
_exptl_crystal_density_diffrn 1.448
_exptl_crystal_density_method 'not measured'
_exptl_crystal_description chip
_exptl_crystal_F_000 6516.00
_exptl_crystal_recrystallization_method 'Re-crystallisation from solvent: Dichloromethane/pentane'
_exptl_crystal_size_max 0.150
_exptl_crystal_size_mid 0.100
_exptl_crystal_size_min 0.070
_refine_diff_density_max 0.55
_refine_diff_density_min -0.68
_refine_ls_extinction_method none
_refine_ls_goodness_of_fit_ref 1.058
_refine_ls_hydrogen_treatment constr
_refine_ls_number_parameters 376
_refine_ls_number_reflns 5938
_refine_ls_number_restraints 0
_refine_ls_R_factor_all 0.0527
_refine_ls_R_factor_gt 0.0369
_refine_ls_shift/su_max 0.001
_refine_ls_structure_factor_coef Fsqd
_refine_ls_weighting_details 'w = 1/[\s^2^(Fo^2^)+(0.0473P)^2^] where P=(Fo^2^+2Fc^2^)/3'
_refine_ls_weighting_scheme calc
_refine_ls_wR_factor_gt 0.0881
_refine_ls_wR_factor_ref 0.1063
_reflns_Friedel_coverage 0.000
_reflns_number_gt 4866
_reflns_number_total 5938
_reflns_threshold_expression F^2^>2.0\s(F^2^)
_cod_data_source_file c9dt01811e2.cif
_cod_data_source_block 2b
_cod_original_cell_volume 14585(4)
_cod_original_sg_symbol_H-M R-3
_cod_database_code 7701697

loop_
_space_group_symop_operation_xyz
'x, y, z'
'-y, x-y, z'
'-x+y, -x, z'
'x+2/3, y+1/3, z+1/3'
'-y+2/3, x-y+1/3, z+1/3'
'-x+y+2/3, -x+1/3, z+1/3'
'x+1/3, y+2/3, z+2/3'
'-y+1/3, x-y+2/3, z+2/3'
'-x+y+1/3, -x+2/3, z+2/3'
'-x, -y, -z'
'y, -x+y, -z'
'x-y, x, -z'
'-x+2/3, -y+1/3, -z+1/3'
'y+2/3, -x+y+1/3, -z+1/3'
'x-y+2/3, x+1/3, -z+1/3'
'-x+1/3, -y+2/3, -z+2/3'
'y+1/3, -x+y+2/3, -z+2/3'
'x-y+1/3, x+2/3, -z+2/3'

loop_
_atom_site_label
_atom_site_type_symbol
_atom_site_fract_x
_atom_site_fract_y
_atom_site_fract_z
_atom_site_U_iso_or_equiv
_atom_site_adp_type
_atom_site_occupancy
_atom_site_site_symmetry_order
_atom_site_calc_flag
_atom_site_refinement_flags_posn
_atom_site_refinement_flags_adp
Ru1 Ru 0.54887(2) 0.02920(2) 0.89222(2) 0.01716(11) Uani 1 1 d . .
Cl1 Cl 0.46242(3) 0.03713(3) 0.90997(3) 0.0219(2) Uani 1 1 d . .
Cl2 Cl 0.48668(3) -0.07617(3) 0.89818(3) 0.0228(2) Uani 1 1 d . .
P1 P 0.52474(4) 0.02339(4) 0.80278(4) 0.0180(2) Uani 1 1 d . .
O1 O 0.56602(9) 0.08620(9) 0.77512(9) 0.0215(5) Uani 1 1 d . .
O2 O 0.46121(9) 0.01242(9) 0.78522(9) 0.0189(5) Uani 1 1 d . .
O3 O 0.52714(9) -0.02383(9) 0.76278(9) 0.0213(5) Uani 1 1 d . .
O14 O 0.58171(10) 0.16369(11) 0.56245(10) 0.0314(6) Uani 1 1 d . .
O21 O 0.27207(10) -0.20739(11) 0.73731(12) 0.0409(7) Uani 1 1 d . .
O28 O 0.68012(10) -0.11210(10) 0.76673(11) 0.0314(6) Uani 1 1 d . .
C1 C 0.60323(13) 0.11706(14) 0.93016(14) 0.0224(8) Uani 1 1 d . .
C2 C 0.63214(13) 0.11328(14) 0.88314(14) 0.0217(8) Uani 1 1 d . .
H2 H 0.644268 0.142832 0.855879 0.026 Uiso 1 1 calc R U
C3 C 0.64343(13) 0.06564(14) 0.87595(13) 0.0203(7) Uani 1 1 d . .
H3 H 0.662542 0.063752 0.843780 0.024 Uiso 1 1 calc R U
C4 C 0.62664(13) 0.02147(14) 0.91582(13) 0.0193(7) Uani 1 1 d . .
C5 C 0.60049(14) 0.02763(15) 0.96484(13) 0.0235(8) Uani 1 1 d . .
H5 H 0.590534 -0.000559 0.993098 0.028 Uiso 1 1 calc R U
C6 C 0.58939(13) 0.07363(14) 0.97200(13) 0.0208(7) Uani 1 1 d . .
H6 H 0.572329 0.076578 1.005129 0.025 Uiso 1 1 calc R U
C7 C 0.58697(15) 0.16452(15) 0.93821(15) 0.0267(8) Uani 1 1 d . .
H7 H 0.547128 0.145075 0.955671 0.032 Uiso 1 1 calc R U
C8 C 0.58168(18) 0.19191(16) 0.88558(16) 0.0369(10) Uani 1 1 d . .
H8A H 0.556886 0.160612 0.859860 0.044 Uiso 1 1 calc R U
H8B H 0.620973 0.216518 0.869830 0.044 Uiso 1 1 calc R U
H8C H 0.563756 0.216282 0.893095 0.044 Uiso 1 1 calc R U
C9 C 0.62926(17) 0.21201(17) 0.97775(17) 0.0419(11) Uani 1 1 d . .
H9A H 0.668964 0.232587 0.961993 0.050 Uiso 1 1 calc R U
H9B H 0.630092 0.193556 1.012182 0.050 Uiso 1 1 calc R U
H9C H 0.615834 0.240330 0.984419 0.050 Uiso 1 1 calc R U
C10 C 0.63506(14) -0.03083(14) 0.90777(15) 0.0252(8) Uani 1 1 d . .
H10A H 0.664400 -0.028834 0.933755 0.030 Uiso 1 1 calc R U
H10B H 0.648780 -0.030457 0.870594 0.030 Uiso 1 1 calc R U
H10C H 0.597477 -0.067255 0.913719 0.030 Uiso 1 1 calc R U
C11 C 0.56784(14) 0.10101(13) 0.71947(13) 0.0191(7) Uani 1 1 d . .
C12 C 0.51976(14) 0.09877(13) 0.69350(14) 0.0214(7) Uani 1 1 d . .
H12 H 0.482963 0.083208 0.711749 0.026 Uiso 1 1 calc R U
C13 C 0.52591(14) 0.11937(13) 0.64092(13) 0.0209(7) Uani 1 1 d . .
H13 H 0.492968 0.117258 0.622565 0.025 Uiso 1 1 calc R U
C14 C 0.58052(14) 0.14343(14) 0.61439(14) 0.0228(8) Uani 1 1 d . .
C15 C 0.62809(15) 0.14505(14) 0.64067(14) 0.0245(8) Uani 1 1 d . .
H15 H 0.665097 0.160809 0.622776 0.029 Uiso 1 1 calc R U
C16 C 0.62132(14) 0.12349(14) 0.69329(14) 0.0233(8) Uani 1 1 d . .
H16 H 0.653753 0.124246 0.711392 0.028 Uiso 1 1 calc R U
C17 C 0.63887(16) 0.20131(17) 0.53972(15) 0.0371(9) Uani 1 1 d . .
H17A H 0.661010 0.180242 0.538551 0.045 Uiso 1 1 calc R U
H17B H 0.660104 0.236707 0.562298 0.045 Uiso 1 1 calc R U
H17C H 0.634650 0.212742 0.502752 0.045 Uiso 1 1 calc R U
C18 C 0.41211(13) -0.04300(13) 0.77296(13) 0.0187(7) Uani 1 1 d . .
C19 C 0.39549(14) -0.05591(15) 0.71973(14) 0.0249(8) Uani 1 1 d . .
H19 H 0.417055 -0.027815 0.692191 0.030 Uiso 1 1 calc R U
C20 C 0.34734(14) -0.10978(15) 0.70576(15) 0.0279(8) Uani 1 1 d . .
H20 H 0.334764 -0.118530 0.668978 0.034 Uiso 1 1 calc R U
C21 C 0.31764(14) -0.15100(15) 0.74691(16) 0.0287(9) Uani 1 1 d . .
C22 C 0.33317(14) -0.13626(15) 0.80074(16) 0.0304(9) Uani 1 1 d . .
H22 H 0.311109 -0.163721 0.828560 0.036 Uiso 1 1 calc R U
C23 C 0.38074(14) -0.08168(15) 0.81457(14) 0.0253(8) Uani 1 1 d . .
H23 H 0.391422 -0.071198 0.851542 0.030 Uiso 1 1 calc R U
C24 C 0.25853(18) -0.22471(18) 0.68162(19) 0.0555(13) Uani 1 1 d . .
H24A H 0.293758 -0.220321 0.663290 0.067 Uiso 1 1 calc R U
H24B H 0.245611 -0.199688 0.663635 0.067 Uiso 1 1 calc R U
H24C H 0.226946 -0.266006 0.679748 0.067 Uiso 1 1 calc R U
C25 C 0.56630(14) -0.04561(14) 0.76613(13) 0.0204(7) Uani 1 1 d . .
C26 C 0.62496(14) -0.01021(14) 0.75335(14) 0.0235(8) Uani 1 1 d . .
H26 H 0.639977 0.030079 0.744217 0.028 Uiso 1 1 calc R U
C27 C 0.66215(14) -0.03401(14) 0.75392(14) 0.0232(8) Uani 1 1 d . .
H27 H 0.702850 -0.009778 0.745706 0.028 Uiso 1 1 calc R U
C28 C 0.63969(14) -0.09313(14) 0.76650(14) 0.0229(8) Uani 1 1 d . .
C29 C 0.57994(15) -0.12911(14) 0.77841(14) 0.0250(8) Uani 1 1 d . .
H29 H 0.564399 -0.169773 0.786231 0.030 Uiso 1 1 calc R U
C30 C 0.54327(14) -0.10457(14) 0.77867(14) 0.0238(8) Uani 1 1 d . .
H30 H 0.502650 -0.128316 0.787441 0.029 Uiso 1 1 calc R U
C31 C 0.65866(16) -0.17399(15) 0.76334(18) 0.0382(10) Uani 1 1 d . .
H31A H 0.635926 -0.189541 0.729716 0.046 Uiso 1 1 calc R U
H31B H 0.633292 -0.193829 0.794712 0.046 Uiso 1 1 calc R U
H31C H 0.692038 -0.181096 0.763255 0.046 Uiso 1 1 calc R U

loop_
_atom_site_aniso_label
_atom_site_aniso_U_11
_atom_site_aniso_U_22
_atom_site_aniso_U_33
_atom_site_aniso_U_23
_atom_site_aniso_U_13
_atom_site_aniso_U_12
Ru1 0.01665(16) 0.02047(17) 0.01444(18) 0.00006(11) 0.00016(10) 0.00934(12)
Cl1 0.0196(4) 0.0282(4) 0.0195(4) -0.0029(3) 0.0003(3) 0.0131(3)
Cl2 0.0214(4) 0.0221(4) 0.0227(5) 0.0009(3) 0.0008(3) 0.0093(3)
P1 0.0179(4) 0.0197(4) 0.0155(5) -0.0001(3) -0.0004(4) 0.0087(4)
O1 0.0227(12) 0.0210(12) 0.0156(13) 0.0018(10) -0.0020(10) 0.0071(10)
O2 0.0191(12) 0.0185(11) 0.0190(13) 0.0005(9) -0.0030(9) 0.0092(10)
O3 0.0220(12) 0.0253(12) 0.0193(13) -0.0038(10) -0.0013(10) 0.0139(10)
O14 0.0297(14) 0.0411(15) 0.0207(14) 0.0100(12) 0.0016(11) 0.0157(12)
O21 0.0260(14) 0.0310(14) 0.0506(19) -0.0096(13) -0.0035(13) 0.0030(12)
O28 0.0286(13) 0.0252(13) 0.0453(17) 0.0048(12) 0.0068(12) 0.0171(11)
C1 0.0166(17) 0.0254(18) 0.023(2) -0.0062(15) -0.0053(14) 0.0086(15)
C2 0.0163(16) 0.0195(17) 0.024(2) 0.0013(15) -0.0031(15) 0.0048(14)
C3 0.0133(16) 0.0262(18) 0.0190(19) -0.0044(15) -0.0019(14) 0.0081(14)
C4 0.0122(16) 0.0224(17) 0.0217(19) -0.0018(14) -0.0068(14) 0.0075(14)
C5 0.0184(17) 0.035(2) 0.0163(19) 0.0022(15) -0.0029(14) 0.0127(16)
C6 0.0188(17) 0.0266(18) 0.0151(18) -0.0086(14) -0.0064(14) 0.0100(15)
C7 0.0236(18) 0.0273(19) 0.034(2) -0.0026(16) 0.0005(16) 0.0162(16)
C8 0.048(2) 0.033(2) 0.039(2) 0.0033(18) 0.000(2) 0.0268(19)
C9 0.040(2) 0.036(2) 0.058(3) -0.025(2) -0.020(2) 0.0248(19)
C10 0.0207(18) 0.0283(19) 0.029(2) 0.0009(16) -0.0037(15) 0.0141(16)
C11 0.0253(18) 0.0192(17) 0.0113(17) 0.0017(14) 0.0020(14) 0.0099(14)
C12 0.0201(17) 0.0176(17) 0.026(2) 0.0031(14) 0.0037(15) 0.0087(14)
C13 0.0205(17) 0.0213(17) 0.0208(19) -0.0028(15) -0.0033(15) 0.0104(15)
C14 0.0297(19) 0.0195(17) 0.0206(19) 0.0017(15) -0.0003(16) 0.0133(15)
C15 0.0256(19) 0.0230(18) 0.022(2) 0.0026(15) 0.0040(15) 0.0098(15)
C16 0.0183(17) 0.0231(18) 0.024(2) -0.0034(15) -0.0083(15) 0.0070(15)
C17 0.038(2) 0.046(2) 0.024(2) 0.0108(18) 0.0088(18) 0.018(2)
C18 0.0137(16) 0.0194(17) 0.0202(19) -0.0063(14) -0.0055(14) 0.0061(14)
C19 0.0225(18) 0.0299(19) 0.022(2) 0.0011(16) 0.0035(15) 0.0130(16)
C20 0.0229(19) 0.033(2) 0.023(2) -0.0038(17) -0.0022(16) 0.0104(17)
C21 0.0143(17) 0.028(2) 0.039(2) -0.0115(17) -0.0055(16) 0.0067(16)
C22 0.0200(18) 0.031(2) 0.034(2) 0.0099(17) 0.0042(16) 0.0081(16)
C23 0.0228(18) 0.034(2) 0.0184(19) 0.0024(16) -0.0008(15) 0.0139(17)
C24 0.036(2) 0.042(3) 0.066(4) -0.024(2) -0.002(2) 0.003(2)
C25 0.0216(18) 0.0227(18) 0.0196(19) -0.0028(15) 0.0008(14) 0.0130(15)
C26 0.0286(19) 0.0200(18) 0.024(2) -0.0011(15) 0.0000(16) 0.0137(15)
C27 0.0203(17) 0.0227(18) 0.024(2) 0.0017(15) 0.0039(15) 0.0090(15)
C28 0.0219(18) 0.0274(19) 0.024(2) -0.0028(15) 0.0009(15) 0.0157(16)
C29 0.0291(19) 0.0194(17) 0.025(2) -0.0005(15) 0.0038(16) 0.0106(15)
C30 0.0188(17) 0.0280(19) 0.021(2) -0.0050(15) -0.0004(15) 0.0091(15)
C31 0.037(2) 0.029(2) 0.055(3) -0.0004(19) 0.006(2) 0.0213(19)

loop_
_atom_type_symbol
_atom_type_description
_atom_type_scat_dispersion_real
_atom_type_scat_dispersion_imag
_atom_type_scat_source
C C 0.0033 0.0016
;
International Tables for Crystallography
(Vol. C, Tables 4.2.6.8 and 6.1.1.4)
;
H H 0.0000 0.0000
;
International Tables for Crystallography
(Vol. C, Table 6.1.1.4)
;
Cl Cl 0.1484 0.1585
;
International Tables for Crystallography
(Vol. C, Tables 4.2.6.8 and 6.1.1.4)
;
O O 0.0106 0.0060
;
International Tables for Crystallography
(Vol. C, Tables 4.2.6.8 and 6.1.1.4)
;
P P 0.1023 0.0942
;
International Tables for Crystallography
(Vol. C, Tables 4.2.6.8 and 6.1.1.4)
;
Ru Ru -1.2594 0.8363
;
International Tables for Crystallography
(Vol. C, Tables 4.2.6.8 and 6.1.1.4)
;

loop_
_geom_angle_atom_site_label_1
_geom_angle_atom_site_label_2
_geom_angle_atom_site_label_3
_geom_angle
C3 Ru1 C2 37.89(12)
C3 Ru1 C1 68.09(11)
C2 Ru1 C1 37.27(12)
C3 Ru1 C4 37.14(12)
C2 Ru1 C4 67.86(11)
C1 Ru1 C4 80.94(11)
C3 Ru1 C5 66.19(12)
C2 Ru1 C5 78.19(12)
C1 Ru1 C5 66.77(12)
C4 Ru1 C5 37.39(12)
C3 Ru1 C6 78.30(12)
C2 Ru1 C6 66.26(12)
C1 Ru1 C6 37.52(12)
C4 Ru1 C6 66.66(11)
C5 Ru1 C6 35.76(12)
C3 Ru1 P1 93.90(9)
C2 Ru1 P1 94.13(9)
C1 Ru1 P1 119.31(9)
C4 Ru1 P1 118.91(9)
C5 Ru1 P1 156.26(9)
C6 Ru1 P1 156.81(9)
C3 Ru1 Cl2 118.55(8)
C2 Ru1 Cl2 156.39(9)
C1 Ru1 Cl2 151.57(9)
C4 Ru1 Cl2 90.30(8)
C5 Ru1 Cl2 89.94(9)
C6 Ru1 Cl2 114.35(9)
P1 Ru1 Cl2 88.63(3)
C3 Ru1 Cl1 153.65(9)
C2 Ru1 Cl1 115.77(8)
C1 Ru1 Cl1 88.74(8)
C4 Ru1 Cl1 154.45(9)
C5 Ru1 Cl1 117.10(9)
C6 Ru1 Cl1 91.03(8)
P1 Ru1 Cl1 86.53(3)
Cl2 Ru1 Cl1 87.79(3)
O1 P1 O2 100.22(11)
O1 P1 O3 105.38(12)
O2 P1 O3 97.70(11)
O1 P1 Ru1 108.67(9)
O2 P1 Ru1 120.17(9)
O3 P1 Ru1 121.87(9)
C11 O1 P1 127.23(19)
C18 O2 P1 125.05(19)
C25 O3 P1 126.5(2)
C14 O14 C17 116.2(3)
C21 O21 C24 116.6(3)
C28 O28 C31 118.2(3)
C2 C1 C6 117.5(3)
C2 C1 C7 123.0(3)
C6 C1 C7 119.5(3)
C2 C1 Ru1 70.82(18)
C6 C1 Ru1 72.74(18)
C7 C1 Ru1 127.5(2)
C1 C2 C3 121.0(3)
C1 C2 Ru1 71.92(18)
C3 C2 Ru1 70.95(17)
C1 C2 H2 119.5
C3 C2 H2 119.5
Ru1 C2 H2 130.3
C4 C3 C2 121.0(3)
C4 C3 Ru1 72.29(17)
C2 C3 Ru1 71.15(17)
C4 C3 H3 119.5
C2 C3 H3 119.5
Ru1 C3 H3 129.5
C3 C4 C5 117.6(3)
C3 C4 C10 121.9(3)
C5 C4 C10 120.5(3)
C3 C4 Ru1 70.57(17)
C5 C4 Ru1 72.44(18)
C10 C4 Ru1 127.3(2)
C6 C5 C4 121.6(3)
C6 C5 Ru1 72.29(19)
C4 C5 Ru1 70.17(18)
C6 C5 H5 119.2
C4 C5 H5 119.2
Ru1 C5 H5 131.3
C5 C6 C1 121.1(3)
C5 C6 Ru1 71.94(19)
C1 C6 Ru1 69.74(18)
C5 C6 H6 119.4
C1 C6 H6 119.4
Ru1 C6 H6 131.9
C1 C7 C8 113.9(3)
C1 C7 C9 111.3(3)
C8 C7 C9 110.9(3)
C1 C7 H7 106.7
C8 C7 H7 106.7
C9 C7 H7 106.7
C7 C8 H8A 109.5
C7 C8 H8B 109.5
H8A C8 H8B 109.5
C7 C8 H8C 109.5
H8A C8 H8C 109.5
H8B C8 H8C 109.5
C7 C9 H9A 109.5
C7 C9 H9B 109.5
H9A C9 H9B 109.5
C7 C9 H9C 109.5
H9A C9 H9C 109.5
H9B C9 H9C 109.5
C4 C10 H10A 109.5
C4 C10 H10B 109.5
H10A C10 H10B 109.5
C4 C10 H10C 109.5
H10A C10 H10C 109.5
H10B C10 H10C 109.5
C16 C11 C12 120.7(3)
C16 C11 O1 117.1(3)
C12 C11 O1 121.8(3)
C13 C12 C11 119.3(3)
C13 C12 H12 120.4
C11 C12 H12 120.4
C12 C13 C14 120.3(3)
C12 C13 H13 119.8
C14 C13 H13 119.8
O14 C14 C15 125.0(3)
O14 C14 C13 115.2(3)
C15 C14 C13 119.8(3)
C14 C15 C16 119.5(3)
C14 C15 H15 120.2
C16 C15 H15 120.2
C11 C16 C15 120.4(3)
C11 C16 H16 119.8
C15 C16 H16 119.8
O14 C17 H17A 109.5
O14 C17 H17B 109.5
H17A C17 H17B 109.5
O14 C17 H17C 109.5
H17A C17 H17C 109.5
H17B C17 H17C 109.5
C19 C18 C23 121.8(3)
C19 C18 O2 118.3(3)
C23 C18 O2 119.9(3)
C18 C19 C20 120.3(3)
C18 C19 H19 119.9
C20 C19 H19 119.9
C19 C20 C21 118.6(3)
C19 C20 H20 120.7
C21 C20 H20 120.7
O21 C21 C22 116.1(3)
O21 C21 C20 123.6(3)
C22 C21 C20 120.3(3)
C21 C22 C23 120.6(3)
C21 C22 H22 119.7
C23 C22 H22 119.7
C18 C23 C22 118.1(3)
C18 C23 H23 121.0
C22 C23 H23 121.0
O21 C24 H24A 109.5
O21 C24 H24B 109.5
H24A C24 H24B 109.5
O21 C24 H24C 109.5
H24A C24 H24C 109.5
H24B C24 H24C 109.5
C26 C25 C30 121.3(3)
C26 C25 O3 120.6(3)
C30 C25 O3 117.9(3)
C25 C26 C27 119.4(3)
C25 C26 H26 120.3
C27 C26 H26 120.3
C28 C27 C26 120.0(3)
C28 C27 H27 120.0
C26 C27 H27 120.0
O28 C28 C27 115.5(3)
O28 C28 C29 124.1(3)
C27 C28 C29 120.4(3)
C28 C29 C30 119.1(3)
C28 C29 H29 120.4
C30 C29 H29 120.4
C25 C30 C29 119.8(3)
C25 C30 H30 120.1
C29 C30 H30 120.1
O28 C31 H31A 109.5
O28 C31 H31B 109.5
H31A C31 H31B 109.5
O28 C31 H31C 109.5
H31A C31 H31C 109.5
H31B C31 H31C 109.5

loop_
_geom_bond_atom_site_label_1
_geom_bond_atom_site_label_2
_geom_bond_distance
Ru1 C3 2.199(3)
Ru1 C2 2.202(3)
Ru1 C1 2.216(3)
Ru1 C4 2.221(3)
Ru1 C5 2.251(3)
Ru1 C6 2.256(3)
Ru1 P1 2.2710(10)
Ru1 Cl2 2.4062(9)
Ru1 Cl1 2.4132(8)
P1 O1 1.599(2)
P1 O2 1.599(2)
P1 O3 1.605(2)
O1 C11 1.416(4)
O2 C18 1.408(4)
O3 C25 1.402(4)
O14 C14 1.377(4)
O14 C17 1.431(4)
O21 C21 1.377(4)
O21 C24 1.430(5)
O28 C28 1.376(4)
O28 C31 1.427(4)
C1 C2 1.412(5)
C1 C6 1.439(5)
C1 C7 1.514(5)
C2 C3 1.429(4)
C2 H2 0.9500
C3 C4 1.408(4)
C3 H3 0.9500
C4 C5 1.434(4)
C4 C10 1.505(4)
C5 C6 1.384(5)
C5 H5 0.9500
C6 H6 0.9500
C7 C8 1.518(5)
C7 C9 1.530(5)
C7 H7 1.0000
C8 H8A 0.9800
C8 H8B 0.9800
C8 H8C 0.9800
C9 H9A 0.9800
C9 H9B 0.9800
C9 H9C 0.9800
C10 H10A 0.9800
C10 H10B 0.9800
C10 H10C 0.9800
C11 C16 1.377(4)
C11 C12 1.386(4)
C12 C13 1.378(4)
C12 H12 0.9500
C13 C14 1.402(4)
C13 H13 0.9500
C14 C15 1.384(5)
C15 C16 1.386(5)
C15 H15 0.9500
C16 H16 0.9500
C17 H17A 0.9800
C17 H17B 0.9800
C17 H17C 0.9800
C18 C19 1.367(4)
C18 C23 1.383(4)
C19 C20 1.385(5)
C19 H19 0.9500
C20 C21 1.397(5)
C20 H20 0.9500
C21 C22 1.381(5)
C22 C23 1.389(5)
C22 H22 0.9500
C23 H23 0.9500
C24 H24A 0.9800
C24 H24B 0.9800
C24 H24C 0.9800
C25 C26 1.376(4)
C25 C30 1.382(5)
C26 C27 1.394(4)
C26 H26 0.9500
C27 C28 1.388(4)
C27 H27 0.9500
C28 C29 1.395(5)
C29 C30 1.397(5)
C29 H29 0.9500
C30 H30 0.9500
C31 H31A 0.9800
C31 H31B 0.9800
C31 H31C 0.9800

loop_
_geom_torsion_atom_site_label_1
_geom_torsion_atom_site_label_2
_geom_torsion_atom_site_label_3
_geom_torsion_atom_site_label_4
_geom_torsion
O2 P1 O1 C11 -56.8(3)
O3 P1 O1 C11 44.2(3)
Ru1 P1 O1 C11 176.4(2)
O1 P1 O2 C18 145.8(2)
O3 P1 O2 C18 38.5(3)
Ru1 P1 O2 C18 -95.5(2)
O1 P1 O3 C25 92.2(3)
O2 P1 O3 C25 -164.9(2)
Ru1 P1 O3 C25 -32.0(3)
C6 C1 C2 C3 4.2(4)
C7 C1 C2 C3 -176.2(3)
Ru1 C1 C2 C3 -53.4(3)
C6 C1 C2 Ru1 57.6(3)
C7 C1 C2 Ru1 -122.8(3)
C1 C2 C3 C4 -0.7(5)
Ru1 C2 C3 C4 -54.6(3)
C1 C2 C3 Ru1 53.8(3)
C2 C3 C4 C5 -2.9(4)
Ru1 C3 C4 C5 -57.0(2)
C2 C3 C4 C10 176.6(3)
Ru1 C3 C4 C10 122.5(3)
C2 C3 C4 Ru1 54.0(3)
C3 C4 C5 C6 3.0(4)
C10 C4 C5 C6 -176.5(3)
Ru1 C4 C5 C6 -53.0(3)
C3 C4 C5 Ru1 56.0(2)
C10 C4 C5 Ru1 -123.5(3)
C4 C5 C6 C1 0.6(5)
Ru1 C5 C6 C1 -51.5(3)
C4 C5 C6 Ru1 52.1(3)
C2 C1 C6 C5 -4.2(5)
C7 C1 C6 C5 176.3(3)
Ru1 C1 C6 C5 52.5(3)
C2 C1 C6 Ru1 -56.7(3)
C7 C1 C6 Ru1 123.8(3)
C2 C1 C7 C8 22.8(5)
C6 C1 C7 C8 -157.7(3)
Ru1 C1 C7 C8 -67.5(4)
C2 C1 C7 C9 -103.6(4)
C6 C1 C7 C9 76.0(4)
Ru1 C1 C7 C9 166.2(3)
P1 O1 C11 C16 -122.6(3)
P1 O1 C11 C12 63.7(4)
C16 C11 C12 C13 0.0(5)
O1 C11 C12 C13 173.4(3)
C11 C12 C13 C14 -1.3(5)
C17 O14 C14 C15 -15.6(5)
C17 O14 C14 C13 164.8(3)
C12 C13 C14 O14 -178.7(3)
C12 C13 C14 C15 1.7(5)
O14 C14 C15 C16 179.6(3)
C13 C14 C15 C16 -0.8(5)
C12 C11 C16 C15 0.9(5)
O1 C11 C16 C15 -172.8(3)
C14 C15 C16 C11 -0.5(5)
P1 O2 C18 C19 -106.5(3)
P1 O2 C18 C23 76.1(3)
C23 C18 C19 C20 -2.4(5)
O2 C18 C19 C20 -179.8(3)
C18 C19 C20 C21 -2.1(5)
C24 O21 C21 C22 -175.4(3)
C24 O21 C21 C20 4.9(5)
C19 C20 C21 O21 -175.0(3)
C19 C20 C21 C22 5.2(5)
O21 C21 C22 C23 176.3(3)
C20 C21 C22 C23 -4.0(5)
C19 C18 C23 C22 3.7(5)
O2 C18 C23 C22 -179.0(3)
C21 C22 C23 C18 -0.5(5)
P1 O3 C25 C26 -71.3(4)
P1 O3 C25 C30 113.4(3)
C30 C25 C26 C27 -1.1(5)
O3 C25 C26 C27 -176.2(3)
C25 C26 C27 C28 1.0(5)
C31 O28 C28 C27 -161.9(3)
C31 O28 C28 C29 18.8(5)
C26 C27 C28 O28 -179.1(3)
C26 C27 C28 C29 0.3(5)
O28 C28 C29 C30 177.9(3)
C27 C28 C29 C30 -1.4(5)
C26 C25 C30 C29 -0.1(5)
O3 C25 C30 C29 175.2(3)
C28 C29 C30 C25 1.3(5)
